data_7123116
loop_
_publ_author_name
'Kamlar, Martin'
'Franc, Michael'
'Cisarova, Ivana'
'Gyepes, Robert'
'Vesely, Jan'

_publ_section_title
;
 Formal [3+2] cycloaddition of vinylcyclopropane azlactones to enals using
 synergistic catalysis
;
_journal_name_full 'Chemical Communications'
_journal_paper_doi 10.1039/C8CC06500D
_journal_year 2019
_chemical_absolute_configuration ad
_chemical_compound_source 'synthesized by the authors'
_chemical_formula_moiety 'C22 H18 Br N O3'
_chemical_formula_sum 'C22 H18 Br N O3'
_chemical_formula_weight 424.28
_space_group_crystal_system monoclinic
_space_group_IT_number 4
_space_group_name_Hall 'P 2yb'
_space_group_name_H-M_alt 'P 1 21 1'
_symmetry_space_group_name_Hall 'P 2yb'
_symmetry_space_group_name_H-M 'P 1 21 1'
_atom_sites_solution_hydrogens geom
_audit_creation_method SHELXL-2018/1
_audit_update_record
;
2019-02-17 deposited with the CCDC.    2019-03-05 downloaded from the CCDC.
;
_cell_angle_alpha 90
_cell_angle_beta 97.132(2)
_cell_angle_gamma 90
_cell_formula_units_Z 2
_cell_length_a 12.1660(6)
_cell_length_b 5.9496(3)
_cell_length_c 13.4868(6)
_cell_measurement_reflns_used 9889
_cell_measurement_temperature 120(2)
_cell_measurement_theta_max 29.9780
_cell_measurement_theta_min 2.4084
_cell_volume 968.66(8)
_computing_cell_refinement 'SAINT V8.38A (Bruker AXS Inc., 2017)'
_computing_data_collection 'Bruker Instrument Service vV6.2.9'
_computing_data_reduction 'SAINT V8.38A (Bruker AXS Inc., 2017)'
_computing_structure_refinement 'SHELXL-2018/1 (Sheldrick, 2018)'
_computing_structure_solution 'SHELXT 2014/5 (Sheldrick, 2014)'
_diffrn_ambient_temperature 120(2)
_diffrn_measured_fraction_theta_full 0.997
_diffrn_measured_fraction_theta_max 0.994
_diffrn_measurement_device_type 'Bruker D8 VENTURE Kappa Duo PHOTON 100 CMOS'
_diffrn_measurement_method '\f and \w scans'
_diffrn_radiation_monochromator 'Quazar Mo multilayer optic'
_diffrn_radiation_type MoK\a
_diffrn_radiation_wavelength 0.71073
_diffrn_reflns_av_R_equivalents 0.0266
_diffrn_reflns_av_unetI/netI 0.0261
_diffrn_reflns_Laue_measured_fraction_full 0.997
_diffrn_reflns_Laue_measured_fraction_max 0.994
_diffrn_reflns_limit_h_max 17
_diffrn_reflns_limit_h_min -17
_diffrn_reflns_limit_k_max 8
_diffrn_reflns_limit_k_min -8
_diffrn_reflns_limit_l_max 18
_diffrn_reflns_limit_l_min -18
_diffrn_reflns_number 21861
_diffrn_reflns_point_group_measured_fraction_full 0.997
_diffrn_reflns_point_group_measured_fraction_max 0.991
_diffrn_reflns_theta_full 25.242
_diffrn_reflns_theta_max 30.087
_diffrn_reflns_theta_min 2.408
_diffrn_source 'I\mS  micro-focus sealed tube'
_exptl_absorpt_coefficient_mu 2.143
_exptl_absorpt_correction_T_max 0.79
_exptl_absorpt_correction_T_min 0.55
_exptl_absorpt_correction_type multi-scan
_exptl_absorpt_process_details
;
SADABS-2016/2 - Bruker AXS area detector scaling and absorption correction
;
_exptl_crystal_colour colourless
_exptl_crystal_density_diffrn 1.455
_exptl_crystal_description bar
_exptl_crystal_F_000 432
_exptl_crystal_size_max 0.527
_exptl_crystal_size_mid 0.128
_exptl_crystal_size_min 0.119
_refine_diff_density_max 0.464
_refine_diff_density_min -0.616
_refine_diff_density_rms 0.056
_refine_ls_abs_structure_details
;
 Flack x determined using 2219 quotients [(I+)-(I-)]/[(I+)+(I-)]
 (Parsons, Flack and Wagner, Acta Cryst. B69 (2013) 249-259).
;
_refine_ls_abs_structure_Flack -0.004(4)
_refine_ls_extinction_method none
_refine_ls_goodness_of_fit_ref 1.021
_refine_ls_hydrogen_treatment constr
_refine_ls_matrix_type full
_refine_ls_number_parameters 244
_refine_ls_number_reflns 5639
_refine_ls_number_restraints 1
_refine_ls_restrained_S_all 1.021
_refine_ls_R_factor_all 0.0322
_refine_ls_R_factor_gt 0.0286
_refine_ls_shift/su_max 0.001
_refine_ls_shift/su_mean 0.000
_refine_ls_structure_factor_coef Fsqd
_refine_ls_weighting_details 'w=1/[\s^2^(Fo^2^)+(0.0417P)^2^+0.2993P] where P=(Fo^2^+2Fc^2^)/3'
_refine_ls_weighting_scheme calc
_refine_ls_wR_factor_gt 0.0707
_refine_ls_wR_factor_ref 0.0725
_reflns_Friedel_coverage 0.831
_reflns_Friedel_fraction_full 0.997
_reflns_Friedel_fraction_max 0.987
_reflns_number_gt 5293
_reflns_number_total 5639
_reflns_threshold_expression 'I > 2\s(I)'
_cod_data_source_file c8cc06500d2.cif
_cod_data_source_block fm593_major_vesely
_cod_database_code 7123116
_shelx_shelxl_version_number 2018/1
_shelx_space_group_comment
;
The symmetry employed for this shelxl refinement is uniquely defined
by the following loop, which should always be used as a source of
symmetry information in preference to the above space-group names.
They are only intended as comments.
;
_shelx_estimated_absorpt_t_min 0.398
_shelx_estimated_absorpt_t_max 0.785

loop_
_space_group_symop_operation_xyz
'x, y, z'
'-x, y+1/2, -z'

loop_
_atom_site_label
_atom_site_type_symbol
_atom_site_fract_x
_atom_site_fract_y
_atom_site_fract_z
_atom_site_U_iso_or_equiv
_atom_site_adp_type
_atom_site_occupancy
_atom_site_site_symmetry_order
_atom_site_calc_flag
_atom_site_refinement_flags_posn
_atom_site_refinement_flags_adp
Br1 Br 0.95829(2) 0.05391(5) 0.08161(2) 0.03541(9) Uani 1 1 d . .
O1 O 0.64816(14) 0.3775(3) 0.47114(12) 0.0154(3) Uani 1 1 d . .
O2 O 0.49042(16) 0.1877(3) 0.42238(13) 0.0226(4) Uani 1 1 d . .
O3 O 0.42563(18) 0.3430(4) 0.03057(15) 0.0317(5) Uani 1 1 d . .
N1 N 0.63798(17) 0.6687(3) 0.36124(13) 0.0147(3) Uani 1 1 d . .
C1 C 0.69038(17) 0.5789(4) 0.43883(14) 0.0135(4) Uani 1 1 d . .
C2 C 0.55045(19) 0.3427(4) 0.41080(16) 0.0159(4) Uani 1 1 d . .
C3 C 0.53944(17) 0.5289(4) 0.33330(14) 0.0140(4) Uani 1 1 d . .
C4 C 0.53202(18) 0.4307(4) 0.22569(15) 0.0131(4) Uani 1 1 d . .
H4 H 0.482290 0.296594 0.223856 0.016 Uiso 1 1 calc R U
C5 C 0.46863(19) 0.6116(4) 0.16202(16) 0.0160(4) Uani 1 1 d . .
H5 H 0.519451 0.741081 0.154790 0.019 Uiso 1 1 calc R U
C6 C 0.3764(2) 0.6886(4) 0.22479(17) 0.0216(5) Uani 1 1 d . .
H6 H 0.356809 0.849333 0.209737 0.026 Uiso 1 1 calc R U
C7 C 0.4315(2) 0.6661(4) 0.33401(17) 0.0197(4) Uani 1 1 d . .
H7A H 0.380892 0.588366 0.374828 0.024 Uiso 1 1 calc R U
H7AB H 0.448543 0.816703 0.363120 0.024 Uiso 1 1 calc R U
C8 C 0.7877(2) 0.6621(4) 0.50307(17) 0.0172(4) Uani 1 1 d . .
C9 C 0.8326(2) 0.8719(4) 0.48427(19) 0.0218(5) Uani 1 1 d . .
H9 H 0.801952 0.957957 0.428229 0.026 Uiso 1 1 calc R U
C10 C 0.9222(2) 0.9540(5) 0.5480(2) 0.0281(5) Uani 1 1 d . .
H10 H 0.952224 1.097437 0.535918 0.034 Uiso 1 1 calc R U
C11 C 0.9682(3) 0.8272(5) 0.6293(2) 0.0333(6) Uani 1 1 d . .
H11 H 1.029863 0.883425 0.672176 0.040 Uiso 1 1 calc R U
C12 C 0.9239(3) 0.6182(5) 0.6478(2) 0.0347(7) Uani 1 1 d . .
H12 H 0.955579 0.531014 0.703121 0.042 Uiso 1 1 calc R U
C13 C 0.8333(2) 0.5375(5) 0.58542(17) 0.0251(5) Uani 1 1 d . .
H13 H 0.802177 0.395987 0.598946 0.030 Uiso 1 1 calc R U
C14 C 0.64031(18) 0.3505(4) 0.19442(15) 0.0135(4) Uani 1 1 d . .
C15 C 0.6806(2) 0.1400(4) 0.22602(17) 0.0174(4) Uani 1 1 d . .
H15 H 0.641170 0.053757 0.269265 0.021 Uiso 1 1 calc R U
C16 C 0.77724(18) 0.0530(5) 0.19565(15) 0.0200(4) Uani 1 1 d . .
H16 H 0.804104 -0.090504 0.217977 0.024 Uiso 1 1 calc R U
C17 C 0.8335(2) 0.1806(4) 0.13207(17) 0.0204(4) Uani 1 1 d . .
C18 C 0.7972(2) 0.3941(4) 0.10176(18) 0.0216(5) Uani 1 1 d . .
H18 H 0.837921 0.481697 0.060073 0.026 Uiso 1 1 calc R U
C19 C 0.7009(2) 0.4777(4) 0.13307(17) 0.0182(4) Uani 1 1 d . .
H19 H 0.675699 0.623572 0.112509 0.022 Uiso 1 1 calc R U
C20 C 0.42053(19) 0.5336(5) 0.05963(16) 0.0221(4) Uani 1 1 d . .
H20 H 0.383889 0.641381 0.015192 0.027 Uiso 1 1 calc R U
C21 C 0.2736(2) 0.5445(8) 0.20763(19) 0.0355(6) Uani 1 1 d . .
H21 H 0.281094 0.387929 0.220485 0.043 Uiso 1 1 calc R U
C22 C 0.1748(3) 0.6223(10) 0.1761(3) 0.0629(15) Uani 1 1 d . .
H22A H 0.164623 0.778173 0.162599 0.075 Uiso 1 1 calc R U
H22B H 0.113246 0.522990 0.166735 0.075 Uiso 1 1 calc R U

loop_
_atom_site_aniso_label
_atom_site_aniso_U_11
_atom_site_aniso_U_22
_atom_site_aniso_U_33
_atom_site_aniso_U_23
_atom_site_aniso_U_13
_atom_site_aniso_U_12
Br1 0.02681(12) 0.0576(2) 0.02281(12) 0.00136(14) 0.00697(8) 0.01888(14)
O1 0.0221(8) 0.0128(7) 0.0116(7) 0.0036(6) 0.0028(6) -0.0002(6)
O2 0.0323(10) 0.0192(8) 0.0171(8) 0.0018(6) 0.0060(7) -0.0089(7)
O3 0.0351(11) 0.0366(11) 0.0216(9) -0.0133(8) -0.0041(8) 0.0035(9)
N1 0.0221(9) 0.0119(8) 0.0100(8) 0.0000(7) 0.0017(7) -0.0012(7)
C1 0.0201(9) 0.0112(9) 0.0100(8) 0.0008(8) 0.0043(6) 0.0010(8)
C2 0.0234(11) 0.0154(10) 0.0097(9) 0.0005(7) 0.0053(8) -0.0011(8)
C3 0.0205(9) 0.0127(9) 0.0088(7) 0.0008(8) 0.0020(6) -0.0009(8)
C4 0.0177(10) 0.0131(9) 0.0087(8) 0.0002(7) 0.0023(7) 0.0003(7)
C5 0.0208(10) 0.0164(10) 0.0107(9) -0.0004(7) 0.0011(7) 0.0027(7)
C6 0.0257(12) 0.0247(12) 0.0142(10) -0.0015(9) 0.0015(9) 0.0092(9)
C7 0.0223(11) 0.0238(11) 0.0133(9) -0.0037(9) 0.0031(8) 0.0042(9)
C8 0.0210(10) 0.0167(10) 0.0136(9) -0.0014(8) 0.0016(8) 0.0013(8)
C9 0.0243(12) 0.0186(11) 0.0219(11) 0.0008(9) 0.0002(9) -0.0019(9)
C10 0.0275(13) 0.0249(12) 0.0313(13) -0.0057(11) 0.0007(11) -0.0050(10)
C11 0.0318(14) 0.0412(16) 0.0244(14) -0.0079(12) -0.0065(11) -0.0060(12)
C12 0.0352(14) 0.0443(18) 0.0215(12) 0.0042(11) -0.0090(11) -0.0006(12)
C13 0.0286(11) 0.0268(12) 0.0185(9) 0.0034(11) -0.0021(8) -0.0007(12)
C14 0.0184(10) 0.0133(9) 0.0086(9) -0.0011(7) 0.0006(7) -0.0012(8)
C15 0.0234(11) 0.0150(9) 0.0142(9) 0.0018(8) 0.0033(8) 0.0001(8)
C16 0.0241(10) 0.0183(9) 0.0168(9) -0.0005(11) -0.0005(7) 0.0046(11)
C17 0.0178(10) 0.0299(12) 0.0133(9) -0.0018(9) 0.0012(8) 0.0038(9)
C18 0.0228(11) 0.0277(12) 0.0149(10) 0.0039(9) 0.0050(8) -0.0015(9)
C19 0.0228(11) 0.0168(10) 0.0152(10) 0.0028(8) 0.0033(8) -0.0002(8)
C20 0.0217(9) 0.0319(13) 0.0121(8) -0.0013(11) -0.0001(7) 0.0030(11)
C21 0.0238(11) 0.0567(17) 0.0262(11) -0.0107(17) 0.0046(9) 0.0018(16)
C22 0.0283(15) 0.124(5) 0.0357(17) -0.005(2) 0.0003(13) 0.012(2)

loop_
_atom_type_symbol
_atom_type_description
_atom_type_scat_dispersion_real
_atom_type_scat_dispersion_imag
_atom_type_scat_source
C C 0.0033 0.0016 'International Tables Vol C Tables 4.2.6.8 and 6.1.1.4'
H H 0.0000 0.0000 'International Tables Vol C Tables 4.2.6.8 and 6.1.1.4'
Br Br -0.2901 2.4595 'International Tables Vol C Tables 4.2.6.8 and 6.1.1.4'
N N 0.0061 0.0033 'International Tables Vol C Tables 4.2.6.8 and 6.1.1.4'
O O 0.0106 0.0060 'International Tables Vol C Tables 4.2.6.8 and 6.1.1.4'

loop_
_geom_angle_atom_site_label_1
_geom_angle_atom_site_label_2
_geom_angle_atom_site_label_3
_geom_angle
C2 O1 C1 105.68(16)
C1 N1 C3 106.43(18)
N1 C1 O1 116.80(19)
N1 C1 C8 129.1(2)
O1 C1 C8 114.07(17)
O2 C2 O1 122.5(2)
O2 C2 C3 130.4(2)
O1 C2 C3 107.14(18)
N1 C3 C2 103.71(16)
N1 C3 C7 111.46(19)
C2 C3 C7 112.54(18)
N1 C3 C4 113.73(17)
C2 C3 C4 111.01(18)
C7 C3 C4 104.63(17)
C14 C4 C5 117.62(18)
C14 C4 C3 115.30(18)
C5 C4 C3 103.12(17)
C14 C4 H4 106.7
C5 C4 H4 106.7
C3 C4 H4 106.7
C20 C5 C4 114.27(19)
C20 C5 C6 111.43(19)
C4 C5 C6 104.47(18)
C20 C5 H5 108.8
C4 C5 H5 108.8
C6 C5 H5 108.8
C21 C6 C7 110.5(2)
C21 C6 C5 112.9(2)
C7 C6 C5 103.62(19)
C21 C6 H6 109.9
C7 C6 H6 109.9
C5 C6 H6 109.9
C6 C7 C3 107.94(18)
C6 C7 H7A 110.1
C3 C7 H7A 110.1
C6 C7 H7AB 110.1
C3 C7 H7AB 110.1
H7A C7 H7AB 108.4
C13 C8 C9 119.6(2)
C13 C8 C1 120.3(2)
C9 C8 C1 120.0(2)
C10 C9 C8 119.7(2)
C10 C9 H9 120.2
C8 C9 H9 120.2
C11 C10 C9 120.3(3)
C11 C10 H10 119.9
C9 C10 H10 119.9
C10 C11 C12 120.1(3)
C10 C11 H11 120.0
C12 C11 H11 120.0
C13 C12 C11 119.8(3)
C13 C12 H12 120.1
C11 C12 H12 120.1
C12 C13 C8 120.5(3)
C12 C13 H13 119.8
C8 C13 H13 119.8
C15 C14 C19 118.5(2)
C15 C14 C4 119.00(19)
C19 C14 C4 122.48(19)
C16 C15 C14 121.5(2)
C16 C15 H15 119.3
C14 C15 H15 119.3
C17 C16 C15 118.6(2)
C17 C16 H16 120.7
C15 C16 H16 120.7
C16 C17 C18 121.2(2)
C16 C17 Br1 118.9(2)
C18 C17 Br1 119.82(19)
C19 C18 C17 119.2(2)
C19 C18 H18 120.4
C17 C18 H18 120.4
C18 C19 C14 120.9(2)
C18 C19 H19 119.5
C14 C19 H19 119.5
O3 C20 C5 124.0(2)
O3 C20 H20 118.0
C5 C20 H20 118.0
C22 C21 C6 124.0(4)
C22 C21 H21 118.0
C6 C21 H21 118.0
C21 C22 H22A 120.0
C21 C22 H22B 120.0
H22A C22 H22B 120.0

loop_
_geom_bond_atom_site_label_1
_geom_bond_atom_site_label_2
_geom_bond_distance
Br1 C17 1.895(2)
O1 C2 1.370(3)
O1 C1 1.395(3)
O2 C2 1.198(3)
O3 C20 1.204(4)
N1 C1 1.273(3)
N1 C3 1.469(3)
C1 C8 1.464(3)
C2 C3 1.517(3)
C3 C7 1.547(3)
C3 C4 1.557(3)
C4 C14 1.510(3)
C4 C5 1.525(3)
C4 H4 1.0000
C5 C20 1.505(3)
C5 C6 1.557(3)
C5 H5 1.0000
C6 C21 1.510(4)
C6 C7 1.547(3)
C6 H6 1.0000
C7 H7A 0.9900
C7 H7AB 0.9900
C8 C13 1.392(3)
C8 C9 1.398(3)
C9 C10 1.391(4)
C9 H9 0.9500
C10 C11 1.389(4)
C10 H10 0.9500
C11 C12 1.390(5)
C11 H11 0.9500
C12 C13 1.387(4)
C12 H12 0.9500
C13 H13 0.9500
C14 C15 1.392(3)
C14 C19 1.397(3)
C15 C16 1.392(3)
C15 H15 0.9500
C16 C17 1.388(4)
C16 H16 0.9500
C17 C18 1.389(4)
C18 C19 1.387(3)
C18 H18 0.9500
C19 H19 0.9500
C20 H20 0.9500
C21 C22 1.309(5)
C21 H21 0.9500
C22 H22A 0.9500
C22 H22B 0.9500
